data_1007164
loop_
_publ_author_name
'Durif, A'
'Averbuch-Pouchot, M T'

_publ_section_title
;
Structure of tetrapotassium copper cyclo-triphosphate tetrahydrate.
;
_journal_coden_ASTM ACSCEE
_journal_name_full 'Acta Crystallographica C (39,1983-)'
_journal_page_first 819
_journal_page_last 821
_journal_volume 43
_journal_year 1987
_chemical_formula_structural 'Cu K4 (P3 O9)2 (H2 O)4'
_chemical_formula_sum 'Cu H8 K4 O22 P6'
_chemical_name_systematic
;
Tetrapotassium copper bis(cyclo-triphosphate) tetrahydrate
;
_space_group_IT_number 14
_symmetry_cell_setting monoclinic
_symmetry_Int_Tables_number 14
_symmetry_space_group_name_Hall '-P 2yab'
_symmetry_space_group_name_H-M 'P 1 21/a 1'
_cell_angle_alpha 90
_cell_angle_beta 96.51(2)
_cell_angle_gamma 90
_cell_formula_units_Z 2
_cell_length_a 8.510(5)
_cell_length_b 14.303(8)
_cell_length_c 8.487(5)
_cell_volume 1026.4
_exptl_crystal_density_meas 2.48
_refine_ls_R_factor_all 0.028
_cod_original_formula_sum 'H8 Cu K4 O22 P6'
_cod_database_code 1007164

loop_
_symmetry_equiv_pos_as_xyz
x,y,z
1/2-x,1/2+y,-z
-x,-y,-z
1/2+x,1/2-y,z

loop_
_atom_site_label
_atom_site_type_symbol
_atom_site_symmetry_multiplicity
_atom_site_Wyckoff_symbol
_atom_site_fract_x
_atom_site_fract_y
_atom_site_fract_z
_atom_site_occupancy
_atom_site_attached_hydrogens
_atom_site_calc_flag
Cu1 Cu2+ 2 d 0. 0. 0.5 1. 0 d
K1 K1+ 4 e 0.67548(8) 0.40312(5) 0.94663(9) 1. 0 d
K2 K1+ 4 e 0.50340(9) 0.21887(6) 0.33325(9) 1. 0 d
P1 P5+ 4 e 0.75728(9) 0.16541(5) 0.00048(9) 1. 0 d
P2 P5+ 4 e 0.80958(8) 0.17353(5) 0.67164(8) 1. 0 d
P3 P5+ 4 e 0.56549(8) 0.05025(5) 0.76721(9) 1. 0 d
O1 O2- 4 e 0.7063(3) 0.2359(2) 0.1106(3) 1. 0 d
O2 O2- 4 e 0.8880(3) 0.1012(2) 0.0587(3) 1. 0 d
O3 O2- 4 e 0.7962(2) 0.2197(1) 0.8435(2) 1. 0 d
O4 O2- 4 e 0.9439(3) 0.1072(2) 0.6879(3) 1. 0 d
O5 O2- 4 e 0.7986(3) 0.2485(2) 0.5520(3) 1. 0 d
O6 O2- 4 e 0.3924(3) 0.0555(2) 0.7295(3) 1. 0 d
O7 O2- 4 e 0.6438(4) 0.9576(2) 0.7734(3) 1. 0 d
O8 O2- 4 e 0.6442(2) 0.1171(2) 0.6459(2) 1. 0 d
O9 O2- 4 e 0.6068(3) 0.1040(2) 0.9326(3) 1. 0 d
O10 O2- 4 e 0.6489(3) 0.4053(2) 0.4243(3) 1. 0 d
O11 O2- 4 e 0.8339(3) 0.0575(2) 0.3557(3) 1. 0 d
H1 H1+ 4 e 0.702(5) 0.426(3) 0.361(5) 1. 0 d
H2 H1+ 4 e 0.691(5) 0.371(3) 0.486(5) 1. 0 d
H3 H1+ 4 e 0.856(5) 0.074(3) 0.279(5) 1. 0 d
H4 H1+ 4 e 0.733(5) 0.022(3) 0.332(5) 1. 0 d

loop_
_atom_type_symbol
_atom_type_oxidation_number
Cu2+ 2.000
K1+ 1.000
P5+ 5.000
O2- -2.000
H1+ 1.000
